data_7236925
loop_
_publ_author_name
'Walwyn, Robert J.'
'Chan, Bun'
'Usov, Pavel M.'
'Solomon, Marcello B.'
'Duyker, Samuel G.'
'Koo, Jin Young'
'Kawano, Masaki'
'Turner, Peter'
'Kepert, Cameron J.'
'D'Alessandro, Deanna M.'

_publ_section_title
;
 Spectroscopic, electronic and computational properties of a mixed
 tetrachalcogenafulvalene and its charge transfer complex
;
_journal_issue 5
_journal_name_full 'Journal of Materials Chemistry C'
_journal_page_first 1092
_journal_paper_doi 10.1039/C7TC03853D
_journal_volume 6
_journal_year 2018
_chemical_formula_sum 'C6 H4 S Se3'
_chemical_formula_weight 345.03
_space_group_crystal_system triclinic
_space_group_IT_number 2
_space_group_name_Hall '-P 1'
_space_group_name_H-M_alt 'P -1'
_symmetry_cell_setting triclinic
_symmetry_Int_Tables_number 2
_symmetry_space_group_name_Hall '-P 1'
_symmetry_space_group_name_H-M 'P -1'
_atom_sites_solution_hydrogens geom
_audit_creation_method SHELXL-2014/7
_audit_update_record
;
2016-08-29 deposited with the CCDC.
2017-11-27 downloaded from the CCDC.
;
_cell_angle_alpha 101.046(2)
_cell_angle_beta 99.302(2)
_cell_angle_gamma 96.025(2)
_cell_formula_units_Z 4
_cell_length_a 8.1836(2)
_cell_length_b 8.4919(2)
_cell_length_c 13.1439(3)
_cell_measurement_reflns_used 13612
_cell_measurement_temperature 150(1)
_cell_measurement_theta_max 33.3760
_cell_measurement_theta_min 3.2110
_cell_volume 875.96(4)
_computing_cell_refinement
;
  CrysAlisPro, Agilent Technologies,
;
_computing_data_collection
;
  CrysAlisPro, Agilent Technologies,
;
_computing_data_reduction
;
  CrysAlisPro, Agilent Technologies,
;
_computing_molecular_graphics
;
  ORTEP3 for Windows (Farrugia, L., 1997)
  ORTEPIII  (Burnett, N.M., Johnson,C.K., 1996). 
  WinGX (Farrugia, 1999)
  shelXle (H\"ubschle,C.B., et al., 2011) 
;
_computing_structure_refinement 'SHELXL-2014/7 (Sheldrick, 2014)'
_computing_structure_solution 'ShelxT (Sheldrick, 2015)'
_diffrn_ambient_temperature 150(1)
_diffrn_crystal_treatment
;
attached with Exxon Paratone N to a nylon loop and quenched 
in a cold nitrogen gas stream from an Oxford Cryosystems Cryostream. 
;
_diffrn_detector 'CCD plate'
_diffrn_detector_area_resol_mean 10.5861
_diffrn_detector_type Atlas
_diffrn_measured_fraction_theta_full 0.998
_diffrn_measured_fraction_theta_max 0.943
_diffrn_measurement_device 'four-circle diffractometer'
_diffrn_measurement_device_type 'SuperNova, Dual, Atlas'
_diffrn_measurement_method \w
_diffrn_radiation_monochromator mirror
_diffrn_radiation_type MoK\a
_diffrn_radiation_wavelength 0.71073
_diffrn_reflns_av_R_equivalents 0.0384
_diffrn_reflns_av_unetI/netI 0.0311
_diffrn_reflns_Laue_measured_fraction_full 0.998
_diffrn_reflns_Laue_measured_fraction_max 0.943
_diffrn_reflns_limit_h_max 13
_diffrn_reflns_limit_h_min -13
_diffrn_reflns_limit_k_max 13
_diffrn_reflns_limit_k_min -13
_diffrn_reflns_limit_l_max 21
_diffrn_reflns_limit_l_min -20
_diffrn_reflns_number 41916
_diffrn_reflns_point_group_measured_fraction_full 0.998
_diffrn_reflns_point_group_measured_fraction_max 0.943
_diffrn_reflns_theta_full 25.242
_diffrn_reflns_theta_max 35.244
_diffrn_reflns_theta_min 3.215
_diffrn_source 'SuperNova (Mo) X-ray Source'
_exptl_absorpt_coefficient_mu 12.756
_exptl_absorpt_correction_T_max 1.00
_exptl_absorpt_correction_T_min 0.475
_exptl_absorpt_correction_type multi-scan
_exptl_absorpt_process_details
;
  CrysAlisPro, Agilent Technologies,
  Version 1.171.37.35
  Empirical absorption correction using spherical 
  harmonics, implemented in SCALE3 ABSPACK scaling algorithm.
;
_exptl_crystal_colour red
_exptl_crystal_density_diffrn 2.616
_exptl_crystal_description prismatic
_exptl_crystal_F_000 632
_exptl_crystal_size_max 0.169
_exptl_crystal_size_mid 0.085
_exptl_crystal_size_min 0.033
_refine_diff_density_max 0.844
_refine_diff_density_min -0.990
_refine_diff_density_rms 0.133
_refine_ls_extinction_method none
_refine_ls_goodness_of_fit_ref 1.024
_refine_ls_hydrogen_treatment constr
_refine_ls_matrix_type full
_refine_ls_number_parameters 181
_refine_ls_number_reflns 7408
_refine_ls_number_restraints 0
_refine_ls_restrained_S_all 1.024
_refine_ls_R_factor_all 0.0625
_refine_ls_R_factor_gt 0.0354
_refine_ls_shift/su_max 0.001
_refine_ls_shift/su_mean 0.000
_refine_ls_structure_factor_coef Fsqd
_refine_ls_weighting_details 'w=1/[\s^2^(Fo^2^)+(0.04P)^2^+0.5P] where P=(Fo^2^+2Fc^2^)/3'
_refine_ls_weighting_scheme calc
_refine_ls_wR_factor_gt 0.0766
_refine_ls_wR_factor_ref 0.0870
_reflns_Friedel_coverage 0.000
_reflns_number_gt 5350
_reflns_number_total 7408
_reflns_threshold_expression 'I > 2\s(I)'
_cod_data_source_file c7tc03853d2.cif
_cod_data_source_block TSTF_dmd15pt5_x
_cod_database_code 7236925
_shelx_shelxl_version_number 2014/7
_shelx_space_group_comment
;
The symmetry employed for this shelxl refinement is uniquely defined
by the following loop, which should always be used as a source of
symmetry information in preference to the above space-group names.
They are only intended as comments.
;

loop_
_space_group_symop_operation_xyz
'x, y, z'
'-x, -y, -z'

loop_
_atom_site_label
_atom_site_type_symbol
_atom_site_fract_x
_atom_site_fract_y
_atom_site_fract_z
_atom_site_U_iso_or_equiv
_atom_site_adp_type
_atom_site_occupancy
_atom_site_site_symmetry_order
_atom_site_calc_flag
_atom_site_refinement_flags_posn
_atom_site_refinement_flags_adp
_atom_site_refinement_flags_occupancy
Se1_1 Se 0.26559(4) 0.11335(4) 0.44605(2) 0.03392(8) Uani 0.84 1 d . . P
S1_1 S 0.26559(4) 0.11335(4) 0.44605(2) 0.03392(8) Uani 0.16 1 d . . P
Se2_1 Se 0.44002(5) 0.06303(4) 0.66724(3) 0.03331(8) Uani 0.66 1 d . . P
S2_1 S 0.44002(5) 0.06303(4) 0.66724(3) 0.03331(8) Uani 0.34 1 d . . P
C1_1 C 0.4410(3) 0.0337(3) 0.52254(18) 0.0227(4) Uani 1 1 d . . .
C2_1 C 0.1629(4) 0.1576(4) 0.5617(2) 0.0362(6) Uani 1 1 d . . .
H2_1 H 0.0577 0.1961 0.5551 0.043 Uiso 1 1 calc R U .
C3_1 C 0.2376(4) 0.1351(4) 0.6539(2) 0.0372(6) Uani 1 1 d . . .
H3_1 H 0.1850 0.1567 0.7135 0.045 Uiso 1 1 calc R U .
Se1_2 Se 0.26718(4) 0.62597(5) 0.50623(3) 0.04183(9) Uani 0.8 1 d . . P
S1_2 S 0.26718(4) 0.62597(5) 0.50623(3) 0.04183(9) Uani 0.2 1 d . . P
Se2_2 Se 0.00710(4) 0.37948(5) 0.32981(3) 0.03722(9) Uani 0.7 1 d . . P
S2_2 S 0.00710(4) 0.37948(5) 0.32981(3) 0.03722(9) Uani 0.3 1 d . . P
C1_2 C 0.0552(3) 0.5000(3) 0.46749(19) 0.0235(5) Uani 1 1 d . . .
C2_2 C 0.3257(4) 0.5465(3) 0.3789(2) 0.0350(6) Uani 1 1 d . . .
H2_2 H 0.4341 0.5796 0.3667 0.042 Uiso 1 1 calc R U .
C3_2 C 0.2170(4) 0.4437(3) 0.3045(2) 0.0330(6) Uani 1 1 d . . .
H3_2 H 0.2464 0.4028 0.2384 0.040 Uiso 1 1 calc R U .
Se1_3 Se 0.37347(5) 0.23654(4) -0.02323(3) 0.04085(9) Uani 0.8 1 d . . P
S1_3 S 0.37347(5) 0.23654(4) -0.02323(3) 0.04085(9) Uani 0.2 1 d . . P
Se2_3 Se 0.61494(5) 0.47860(4) 0.16699(3) 0.03741(9) Uani 0.7 1 d . . P
S2_3 S 0.61494(5) 0.47860(4) 0.16699(3) 0.03741(9) Uani 0.3 1 d . . P
C1_3 C 0.4975(3) 0.4430(3) 0.0289(2) 0.0245(5) Uani 1 1 d . . .
C2_3 C 0.4451(4) 0.1688(4) 0.1003(3) 0.0371(6) Uani 1 1 d . . .
H2_3 H 0.4096 0.0614 0.1065 0.044 Uiso 1 1 calc R U .
C3_3 C 0.5452(4) 0.2701(4) 0.1791(2) 0.0363(6) Uani 1 1 d . . .
H3_3 H 0.5820 0.2360 0.2427 0.044 Uiso 1 1 calc R U .
Se1_4 Se 0.10381(4) 0.75953(4) -0.04426(3) 0.03625(8) Uani 0.8 1 d . . P
S1_4 S 0.10381(4) 0.75953(4) -0.04426(3) 0.03625(8) Uani 0.2 1 d . . P
Se2_4 Se 0.05992(5) 0.97086(4) 0.17140(3) 0.03369(8) Uani 0.7 1 d . . P
S2_4 S 0.05992(5) 0.97086(4) 0.17140(3) 0.03369(8) Uani 0.3 1 d . . P
C1_4 C 0.0311(3) 0.9457(3) 0.02533(19) 0.0238(4) Uani 1 1 d . . .
C2_4 C 0.1477(4) 0.6825(4) 0.0774(3) 0.0403(7) Uani 1 1 d . . .
H2_4 H 0.1831 0.5791 0.0752 0.048 Uiso 1 1 calc R U .
C3_4 C 0.1297(4) 0.7717(4) 0.1680(2) 0.0391(7) Uani 1 1 d . . .
H3_4 H 0.1528 0.7328 0.2312 0.047 Uiso 1 1 calc R U .

loop_
_atom_site_aniso_label
_atom_site_aniso_U_11
_atom_site_aniso_U_22
_atom_site_aniso_U_33
_atom_site_aniso_U_23
_atom_site_aniso_U_13
_atom_site_aniso_U_12
Se1_1 0.03623(16) 0.03931(16) 0.02801(15) 0.01133(12) 0.00256(12) 0.01108(13)
S1_1 0.03623(16) 0.03931(16) 0.02801(15) 0.01133(12) 0.00256(12) 0.01108(13)
Se2_1 0.04204(19) 0.03513(17) 0.02406(16) 0.00971(13) 0.00678(14) 0.00401(15)
S2_1 0.04204(19) 0.03513(17) 0.02406(16) 0.00971(13) 0.00678(14) 0.00401(15)
C1_1 0.0283(11) 0.0213(10) 0.0179(10) 0.0071(8) 0.0017(9) 0.0002(9)
C2_1 0.0305(13) 0.0358(14) 0.0434(16) 0.0061(12) 0.0105(12) 0.0084(11)
C3_1 0.0395(15) 0.0382(14) 0.0347(15) 0.0053(12) 0.0164(13) -0.0007(12)
Se1_2 0.03117(16) 0.04412(19) 0.0407(2) -0.00735(15) 0.00515(14) -0.00487(14)
S1_2 0.03117(16) 0.04412(19) 0.0407(2) -0.00735(15) 0.00515(14) -0.00487(14)
Se2_2 0.03011(17) 0.0478(2) 0.02641(16) -0.00834(14) 0.00157(13) 0.00783(15)
S2_2 0.03011(17) 0.0478(2) 0.02641(16) -0.00834(14) 0.00157(13) 0.00783(15)
C1_2 0.0224(10) 0.0215(10) 0.0223(11) -0.0003(8) -0.0027(9) 0.0035(8)
C2_2 0.0338(14) 0.0325(13) 0.0435(16) 0.0131(12) 0.0142(12) 0.0055(11)
C3_2 0.0390(14) 0.0373(14) 0.0284(13) 0.0127(11) 0.0122(11) 0.0116(12)
Se1_3 0.03952(18) 0.02961(15) 0.0458(2) 0.00484(14) -0.00433(16) -0.00473(13)
S1_3 0.03952(18) 0.02961(15) 0.0458(2) 0.00484(14) -0.00433(16) -0.00473(13)
Se2_3 0.0465(2) 0.03052(16) 0.03180(18) 0.00354(13) -0.00067(15) 0.00801(15)
S2_3 0.0465(2) 0.03052(16) 0.03180(18) 0.00354(13) -0.00067(15) 0.00801(15)
C1_3 0.0198(10) 0.0224(10) 0.0284(12) 0.0004(9) 0.0023(9) 0.0030(8)
C2_3 0.0335(14) 0.0309(13) 0.0511(18) 0.0159(13) 0.0145(13) 0.0010(11)
C3_3 0.0423(16) 0.0389(14) 0.0344(15) 0.0166(12) 0.0142(12) 0.0087(12)
Se1_4 0.04287(18) 0.03447(16) 0.03016(16) -0.00096(13) 0.01050(14) 0.00843(14)
S1_4 0.04287(18) 0.03447(16) 0.03016(16) -0.00096(13) 0.01050(14) 0.00843(14)
Se2_4 0.04062(19) 0.03676(17) 0.02256(15) 0.00508(13) 0.00828(14) -0.00109(14)
S2_4 0.04062(19) 0.03676(17) 0.02256(15) 0.00508(13) 0.00828(14) -0.00109(14)
C1_4 0.0246(11) 0.0254(10) 0.0190(10) -0.0006(8) 0.0074(9) -0.0028(9)
C2_4 0.0396(16) 0.0369(14) 0.0460(18) 0.0119(13) 0.0050(13) 0.0123(13)
C3_4 0.0390(15) 0.0465(16) 0.0340(15) 0.0163(13) 0.0014(12) 0.0105(13)

loop_
_atom_type_symbol
_atom_type_description
_atom_type_scat_dispersion_real
_atom_type_scat_dispersion_imag
_atom_type_scat_source
C C 0.0033 0.0016 'International Tables Vol C Tables 4.2.6.8 and 6.1.1.4'
H H 0.0000 0.0000 'International Tables Vol C Tables 4.2.6.8 and 6.1.1.4'
S S 0.1246 0.1234 'International Tables Vol C Tables 4.2.6.8 and 6.1.1.4'
Se Se -0.0929 2.2259 'International Tables Vol C Tables 4.2.6.8 and 6.1.1.4'

loop_
_geom_angle_atom_site_label_1
_geom_angle_atom_site_label_2
_geom_angle_atom_site_label_3
_geom_angle
_geom_angle_site_symmetry_1
C2_1 Se1_1 C1_1 92.29(12) .
C1_1 C1_1 Se2_1 123.1(2) 2_656
C1_1 C1_1 Se1_1 122.5(2) 2_656
Se2_1 C1_1 Se1_1 114.42(12) .
C3_1 C2_1 Se1_1 119.4(2) .
C3_1 C2_1 H2_1 120.3 .
Se1_1 C2_1 H2_1 120.3 .
C2_1 C3_1 H3_1 119.8 .
C2_2 Se1_2 C1_2 92.74(12) .
C1_2 C1_2 Se2_2 122.3(2) 2_566
C1_2 C1_2 Se1_2 123.0(2) 2_566
Se2_2 C1_2 Se1_2 114.70(13) .
C3_2 C2_2 Se1_2 119.9(2) .
C3_2 C2_2 H2_2 120.0 .
Se1_2 C2_2 H2_2 120.0 .
C2_2 C3_2 H3_2 120.2 .
C2_3 Se1_3 C1_3 92.44(12) .
C1_3 C1_3 Se2_3 122.2(3) 2_665
C1_3 C1_3 Se1_3 122.6(3) 2_665
Se2_3 C1_3 Se1_3 115.20(13) .
C3_3 C2_3 Se1_3 119.6(2) .
C3_3 C2_3 H2_3 120.2 .
Se1_3 C2_3 H2_3 120.2 .
C2_3 C3_3 H3_3 119.9 .
C2_4 Se1_4 C1_4 92.57(12) .
C1_4 C1_4 Se2_4 122.7(2) 2_575
C1_4 C1_4 Se1_4 122.6(2) 2_575
Se2_4 C1_4 Se1_4 114.68(13) .
C3_4 C2_4 Se1_4 119.7(2) .
C3_4 C2_4 H2_4 120.1 .
Se1_4 C2_4 H2_4 120.1 .
C2_4 C3_4 H3_4 120.1 .

loop_
_geom_bond_atom_site_label_1
_geom_bond_atom_site_label_2
_geom_bond_distance
_geom_bond_site_symmetry_2
Se1_1 C2_1 1.849(3) .
Se1_1 C1_1 1.878(2) .
Se2_1 C1_1 1.872(2) .
C1_1 C1_1 1.335(5) 2_656
C2_1 C3_1 1.323(4) .
C2_1 H2_1 0.9500 .
C3_1 H3_1 0.9500 .
Se1_2 C2_2 1.838(3) .
Se1_2 C1_2 1.878(2) .
Se2_2 C1_2 1.858(2) .
C1_2 C1_2 1.341(5) 2_566
C2_2 C3_2 1.318(4) .
C2_2 H2_2 0.9500 .
C3_2 H3_2 0.9500 .
Se1_3 C2_3 1.852(3) .
Se1_3 C1_3 1.875(2) .
Se2_3 C1_3 1.864(3) .
C1_3 C1_3 1.342(5) 2_665
C2_3 C3_3 1.312(4) .
C2_3 H2_3 0.9500 .
C3_3 H3_3 0.9500 .
Se1_4 C2_4 1.838(3) .
Se1_4 C1_4 1.874(2) .
Se2_4 C1_4 1.864(2) .
C1_4 C1_4 1.333(5) 2_575
C2_4 C3_4 1.322(4) .
C2_4 H2_4 0.9500 .
C3_4 H3_4 0.9500 .

loop_
_geom_torsion_atom_site_label_1
_geom_torsion_atom_site_label_2
_geom_torsion_atom_site_label_3
_geom_torsion_atom_site_label_4
_geom_torsion
_geom_torsion_site_symmetry_4
C2_1 Se1_1 C1_1 C1_1 174.5(3) 2_656
C2_1 Se1_1 C1_1 Se2_1 -7.43(15) .
C1_1 Se1_1 C2_1 C3_1 4.3(3) .
C2_2 Se1_2 C1_2 C1_2 178.1(3) 2_566
C2_2 Se1_2 C1_2 Se2_2 -3.70(14) .
C1_2 Se1_2 C2_2 C3_2 2.5(2) .
C2_3 Se1_3 C1_3 C1_3 177.9(3) 2_665
C2_3 Se1_3 C1_3 Se2_3 -1.78(15) .
C1_3 Se1_3 C2_3 C3_3 1.2(3) .
C2_4 Se1_4 C1_4 C1_4 -175.8(3) 2_575
C2_4 Se1_4 C1_4 Se2_4 6.31(16) .
C1_4 Se1_4 C2_4 C3_4 -4.1(3) .
